data_7131869
loop_
_publ_author_name
'Cheng, Xiuliang'
'He, Yuhang'
'Song, Silin'
'Lin, Yu-Mei'
'Gong, Lei'

_publ_section_title
;
 A transition metal- and photosensitizer-free approach for site-selective
 (hetero)arylation of polychlorinated heteroarenes
;
_journal_name_full 'Chemical Communications'
_journal_paper_doi 10.1039/D3CC02968A
_journal_year 2023
_chemical_formula_moiety 'C24 H17 Cl N2'
_chemical_formula_sum 'C24 H17 Cl N2'
_chemical_formula_weight 368.84
_space_group_crystal_system triclinic
_space_group_IT_number 2
_space_group_name_Hall '-P 1'
_space_group_name_H-M_alt 'P -1'
_atom_sites_solution_hydrogens difmap
_atom_sites_solution_primary dual
_audit_creation_date 2023-03-17
_audit_creation_method
;
Olex2 1.5
(compiled 2022.04.07 svn.rca3783a0 for OlexSys, GUI svn.r6498)
;
_audit_update_record
;
2023-03-17 deposited with the CCDC.	2023-07-11 downloaded from the CCDC.
;
_cell_angle_alpha 97.410(5)
_cell_angle_beta 109.977(6)
_cell_angle_gamma 103.615(5)
_cell_formula_units_Z 2
_cell_length_a 9.2175(6)
_cell_length_b 10.4599(7)
_cell_length_c 10.9144(7)
_cell_measurement_reflns_used 3351
_cell_measurement_temperature 233.01(10)
_cell_measurement_theta_max 74.8130
_cell_measurement_theta_min 4.4250
_cell_volume 935.60(12)
_computing_cell_refinement 'CrysAlisPro 1.171.41.123a (Rigaku OD, 2022)'
_computing_data_collection 'CrysAlisPro 1.171.41.123a (Rigaku OD, 2022)'
_computing_data_reduction 'CrysAlisPro 1.171.41.123a (Rigaku OD, 2022)'
_computing_molecular_graphics 'Olex2 1.5 (Dolomanov et al., 2009)'
_computing_publication_material 'Olex2 1.5 (Dolomanov et al., 2009)'
_computing_structure_refinement 'SHELXL 2018/3 (Sheldrick, 2015)'
_computing_structure_solution 'SHELXT 2018/2 (Sheldrick, 2018)'
_diffrn_ambient_environment N~2~
_diffrn_ambient_temperature 233.01(10)
_diffrn_detector 'CCD plate'
_diffrn_detector_area_resol_mean 10.4741
_diffrn_detector_type Atlas
_diffrn_measured_fraction_theta_full 0.999
_diffrn_measured_fraction_theta_max 0.963
_diffrn_measurement_details
;
List of Runs (angles in degrees, time in seconds):

  # Type    Start    End  Width  t~exp~   \w     \q     \k     \f   Frames
#--------------------------------------------------------------------------
  1  \w    -63.00  28.00   1.00    1.00    --  -40.50  57.00 -90.00   91
  2  \w    -74.00  28.00   1.00    1.00    --  -40.50  88.00   0.00  102
  3  \w   -109.00 -15.00   1.00    1.00    --  -40.50 -57.00 120.00   94
  4  \w     48.00  73.00   1.00    1.00    --   43.04 -77.00   0.00   25
  5  \w     31.00 106.00   1.00    1.00    --  108.30 -94.00 -60.00   75
  6  \w    114.00 140.00   1.00    1.00    --  108.30 -77.00 -60.00   26
  7  \w     40.00 112.00   1.00    1.00    --  108.30-125.00 150.00   72
  8  \w    112.00 147.00   1.00    1.00    --  108.30  77.00-120.00   35
  9  \w     74.00 111.00   1.00    1.00    --  108.30 -45.00  90.00   37
 10  \w     85.00 172.00   1.00    1.00    --  108.30  30.00   0.00   87
 11  \w     39.00 112.00   1.00    1.00    --  108.30-125.00 -90.00   73
 12  \w     35.00 132.00   1.00    1.00    --  108.30 -30.00 -60.00   97
 13  \w     99.00 173.00   1.00    1.00    --  108.30 125.00 -90.00   74
 14  \w     52.00  78.00   1.00    1.00    --  108.30-125.00 -60.00   26
 15  \w     47.00 106.00   1.00    1.00    --  108.30 -94.00   0.00   59
 16  \w    105.00 158.00   1.00    1.00    --  108.30  77.00  90.00   53
 17  \w    118.00 167.00   1.00    1.00    --  108.30  77.00  30.00   49
;
_diffrn_measurement_device 'four-circle diffractometer'
_diffrn_measurement_device_type 'SuperNova, Dual, Cu at home/near, Atlas'
_diffrn_measurement_method '\w scans'
_diffrn_orient_matrix_type 'CrysAlisPro convention (1999,Acta A55,543-557)'
_diffrn_orient_matrix_UB_11 0.0256560000
_diffrn_orient_matrix_UB_12 -0.1137467000
_diffrn_orient_matrix_UB_13 0.0739829000
_diffrn_orient_matrix_UB_21 -0.1435435000
_diffrn_orient_matrix_UB_22 -0.1028121000
_diffrn_orient_matrix_UB_23 -0.1179343000
_diffrn_orient_matrix_UB_31 0.1161316000
_diffrn_orient_matrix_UB_32 -0.0270147000
_diffrn_orient_matrix_UB_33 -0.0665197000
_diffrn_radiation_monochromator mirror
_diffrn_radiation_probe x-ray
_diffrn_radiation_type 'Cu K\a'
_diffrn_radiation_wavelength 1.54184
_diffrn_reflns_av_R_equivalents 0.0216
_diffrn_reflns_av_unetI/netI 0.0258
_diffrn_reflns_Laue_measured_fraction_full 0.999
_diffrn_reflns_Laue_measured_fraction_max 0.963
_diffrn_reflns_limit_h_max 11
_diffrn_reflns_limit_h_min -9
_diffrn_reflns_limit_k_max 12
_diffrn_reflns_limit_k_min -13
_diffrn_reflns_limit_l_max 12
_diffrn_reflns_limit_l_min -13
_diffrn_reflns_number 6621
_diffrn_reflns_point_group_measured_fraction_full 0.999
_diffrn_reflns_point_group_measured_fraction_max 0.963
_diffrn_reflns_theta_full 67.684
_diffrn_reflns_theta_max 74.856
_diffrn_reflns_theta_min 4.428
_diffrn_source 'micro-focus sealed X-ray tube'
_diffrn_source_type 'SuperNova (Cu) X-ray Source'
_exptl_absorpt_coefficient_mu 1.871
_exptl_absorpt_correction_T_max 1.00000
_exptl_absorpt_correction_T_min 0.66232
_exptl_absorpt_correction_type multi-scan
_exptl_absorpt_process_details
;
CrysAlisPro 1.171.41.123a (Rigaku Oxford Diffraction, 2022)
Empirical absorption correction using spherical harmonics,
implemented in SCALE3 ABSPACK scaling algorithm.
;
_exptl_crystal_colour 'clear yellowish yellow'
_exptl_crystal_colour_lustre clear
_exptl_crystal_colour_modifier yellowish
_exptl_crystal_colour_primary yellow
_exptl_crystal_density_diffrn 1.309
_exptl_crystal_description block
_exptl_crystal_F_000 384
_exptl_crystal_size_max 0.6
_exptl_crystal_size_mid 0.3
_exptl_crystal_size_min 0.1
_refine_diff_density_max 0.182
_refine_diff_density_min -0.298
_refine_diff_density_rms 0.032
_refine_ls_extinction_coef 0.0028(4)
_refine_ls_extinction_expression Fc^*^=kFc[1+0.001xFc^2^\l^3^/sin(2\q)]^-1/4^
_refine_ls_extinction_method 'SHELXL-2018/3 (Sheldrick 2018)'
_refine_ls_goodness_of_fit_ref 1.041
_refine_ls_hydrogen_treatment refall
_refine_ls_matrix_type full
_refine_ls_number_parameters 313
_refine_ls_number_reflns 3712
_refine_ls_number_restraints 0
_refine_ls_restrained_S_all 1.041
_refine_ls_R_factor_all 0.0494
_refine_ls_R_factor_gt 0.0373
_refine_ls_shift/su_max 0.000
_refine_ls_shift/su_mean 0.000
_refine_ls_structure_factor_coef Fsqd
_refine_ls_weighting_details 'w=1/[\s^2^(Fo^2^)+(0.0482P)^2^+0.1324P] where P=(Fo^2^+2Fc^2^)/3'
_refine_ls_weighting_scheme calc
_refine_ls_wR_factor_gt 0.0969
_refine_ls_wR_factor_ref 0.1051
_reflns_Friedel_coverage 0.000
_reflns_number_gt 2938
_reflns_number_total 3712
_reflns_threshold_expression 'I > 2\s(I)'
_cod_data_source_file d3cc02968a2.cif
_cod_data_source_block exp_18403cxl-450_auto
_cod_original_cell_volume 935.60(11)
_cod_database_code 7131869
_shelx_shelxl_version_number 2018/3
_chemical_oxdiff_formula CHONCl
_shelx_space_group_comment
;
The symmetry employed for this shelxl refinement is uniquely defined
by the following loop, which should always be used as a source of
symmetry information in preference to the above space-group names.
They are only intended as comments.
;
_shelx_estimated_absorpt_t_max 0.835
_shelx_estimated_absorpt_t_min 0.400
_olex2_refinement_description
;
;
_olex2_submission_special_instructions 'No special instructions were received'
_oxdiff_exptl_absorpt_empirical_details
;
Empirical correction (ABSPACK) includes:
- Absorption correction using spherical harmonics
- Frame scaling
;
_oxdiff_exptl_absorpt_empirical_full_max 1.492
_oxdiff_exptl_absorpt_empirical_full_min 0.672

loop_
_space_group_symop_operation_xyz
'x, y, z'
'-x, -y, -z'

loop_
_atom_site_label
_atom_site_type_symbol
_atom_site_fract_x
_atom_site_fract_y
_atom_site_fract_z
_atom_site_U_iso_or_equiv
_atom_site_adp_type
_atom_site_occupancy
_atom_site_site_symmetry_order
_atom_site_calc_flag
_atom_site_refinement_flags_posn
_atom_site_refinement_flags_adp
_atom_site_refinement_flags_occupancy
_atom_site_disorder_assembly
_atom_site_disorder_group
Cl Cl 0.20806(6) 0.40738(6) 0.98140(5) 0.06742(18) Uani 1 1 d . . . . .
N N 0.13535(16) 0.39358(15) 0.34739(13) 0.0449(3) Uani 1 1 d . . . . .
N1 N 0.24182(16) 0.35623(14) 0.75395(13) 0.0429(3) Uani 1 1 d . . . . .
C2 C 0.30754(18) 0.30998(15) 0.67322(15) 0.0379(3) Uani 1 1 d . . . . .
C005 C 0.44064(18) 0.25679(15) 0.71941(15) 0.0380(3) Uani 1 1 d . . . . .
C C 0.23481(18) 0.31527(16) 0.53133(15) 0.0393(3) Uani 1 1 d . . . . .
C007 C 0.15057(18) 0.20198(17) 0.41921(15) 0.0413(4) Uani 1 1 d . . . . .
C008 C 0.29117(19) 0.57143(17) 0.56131(16) 0.0429(4) Uani 1 1 d . . . . .
C009 C 0.50451(19) 0.25525(16) 0.85720(15) 0.0436(4) Uani 1 1 d . . . . .
C00A C 0.22286(18) 0.43005(16) 0.48485(15) 0.0405(3) Uani 1 1 d . . . . .
C00B C 0.09017(19) 0.25535(18) 0.30644(15) 0.0447(4) Uani 1 1 d . . . . .
C00C C 0.4545(2) 0.6200(2) 0.64466(17) 0.0497(4) Uani 1 1 d . . . . .
C00D C 0.5135(2) 0.20886(17) 0.63539(17) 0.0445(4) Uani 1 1 d . . . . .
C1 C 0.4319(2) 0.30445(18) 0.93986(16) 0.0491(4) Uani 1 1 d . . . . .
C00F C 0.3053(2) 0.35044(17) 0.88266(16) 0.0457(4) Uani 1 1 d . . . . .
C00G C 0.1131(2) 0.06198(19) 0.40407(18) 0.0489(4) Uani 1 1 d . . . . .
C00H C 0.6435(2) 0.16256(19) 0.68639(18) 0.0509(4) Uani 1 1 d . . . . .
C00I C 0.1958(2) 0.65769(19) 0.5568(2) 0.0524(4) Uani 1 1 d . . . . .
C00J C -0.0012(2) 0.1713(2) 0.17890(18) 0.0572(5) Uani 1 1 d . . . . .
C00K C 0.7070(2) 0.1626(2) 0.82308(19) 0.0559(5) Uani 1 1 d . . . . .
C00L C 0.6401(2) 0.2076(2) 0.90696(18) 0.0544(4) Uani 1 1 d . . . . .
C00M C 0.5207(3) 0.7512(2) 0.7214(2) 0.0608(5) Uani 1 1 d . . . . .
C00N C -0.0359(2) 0.0343(2) 0.16726(19) 0.0635(5) Uani 1 1 d . . . . .
C00O C 0.0195(2) -0.0205(2) 0.2787(2) 0.0584(5) Uani 1 1 d . . . . .
C00P C 0.4243(3) 0.8348(2) 0.7170(2) 0.0664(6) Uani 1 1 d . . . . .
C00Q C 0.2621(3) 0.7882(2) 0.6348(2) 0.0640(5) Uani 1 1 d . . . . .
C00R C 0.0914(3) 0.4840(3) 0.2599(2) 0.0646(6) Uani 1 1 d . . . . .
H00D H 0.470(2) 0.2102(17) 0.5414(19) 0.049(5) Uiso 1 1 d . . . . .
H00G H 0.152(2) 0.0224(18) 0.4810(19) 0.049(5) Uiso 1 1 d . . . . .
H1 H 0.470(2) 0.3056(19) 1.034(2) 0.062(6) Uiso 1 1 d . . . . .
H00C H 0.522(2) 0.5605(19) 0.6457(18) 0.057(5) Uiso 1 1 d . . . . .
H00J H -0.042(2) 0.2044(19) 0.100(2) 0.061(6) Uiso 1 1 d . . . . .
H00L H 0.681(2) 0.2077(19) 1.000(2) 0.063(6) Uiso 1 1 d . . . . .
H00K H 0.800(2) 0.1279(19) 0.8568(19) 0.059(5) Uiso 1 1 d . . . . .
H00I H 0.084(3) 0.625(2) 0.499(2) 0.061(6) Uiso 1 1 d . . . . .
H00O H -0.007(2) -0.116(2) 0.271(2) 0.061(6) Uiso 1 1 d . . . . .
H00H H 0.693(2) 0.129(2) 0.631(2) 0.062(6) Uiso 1 1 d . . . . .
H00M H 0.636(3) 0.781(2) 0.778(2) 0.078(7) Uiso 1 1 d . . . . .
H00Q H 0.189(3) 0.845(2) 0.631(2) 0.077(7) Uiso 1 1 d . . . . .
H00N H -0.103(3) -0.025(2) 0.079(2) 0.074(6) Uiso 1 1 d . . . . .
H00A H 0.073(3) 0.443(3) 0.171(3) 0.105(9) Uiso 1 1 d . . . . .
H00B H -0.011(4) 0.502(3) 0.267(3) 0.134(11) Uiso 1 1 d . . . . .
H00P H 0.470(3) 0.928(3) 0.771(3) 0.091(8) Uiso 1 1 d . . . . .
H00E H 0.172(4) 0.568(3) 0.291(3) 0.141(14) Uiso 1 1 d . . . . .

loop_
_atom_site_aniso_label
_atom_site_aniso_U_11
_atom_site_aniso_U_22
_atom_site_aniso_U_33
_atom_site_aniso_U_23
_atom_site_aniso_U_13
_atom_site_aniso_U_12
Cl 0.0781(3) 0.0989(4) 0.0456(3) 0.0167(2) 0.0350(2) 0.0461(3)
N 0.0458(7) 0.0655(9) 0.0368(7) 0.0235(6) 0.0195(6) 0.0295(7)
N1 0.0460(7) 0.0515(8) 0.0363(7) 0.0126(6) 0.0176(6) 0.0204(6)
C2 0.0395(8) 0.0426(8) 0.0342(7) 0.0114(6) 0.0149(6) 0.0144(6)
C005 0.0390(8) 0.0418(8) 0.0354(8) 0.0124(6) 0.0135(6) 0.0153(6)
C 0.0401(8) 0.0532(9) 0.0339(8) 0.0154(7) 0.0172(6) 0.0232(7)
C007 0.0397(8) 0.0577(9) 0.0340(8) 0.0119(7) 0.0173(6) 0.0229(7)
C008 0.0470(9) 0.0542(9) 0.0435(8) 0.0221(7) 0.0281(7) 0.0221(7)
C009 0.0448(8) 0.0497(9) 0.0338(8) 0.0103(7) 0.0103(7) 0.0163(7)
C00A 0.0394(8) 0.0578(9) 0.0366(8) 0.0189(7) 0.0199(6) 0.0249(7)
C00B 0.0396(8) 0.0697(11) 0.0336(8) 0.0156(7) 0.0167(6) 0.0261(8)
C00C 0.0498(9) 0.0677(11) 0.0426(9) 0.0186(8) 0.0237(8) 0.0253(9)
C00D 0.0479(9) 0.0547(10) 0.0381(8) 0.0174(7) 0.0183(7) 0.0222(7)
C1 0.0550(10) 0.0622(11) 0.0295(8) 0.0103(7) 0.0125(7) 0.0225(8)
C00F 0.0513(9) 0.0550(9) 0.0351(8) 0.0082(7) 0.0195(7) 0.0203(8)
C00G 0.0497(9) 0.0582(10) 0.0457(9) 0.0118(8) 0.0219(8) 0.0232(8)
C00H 0.0520(10) 0.0610(10) 0.0505(10) 0.0173(8) 0.0242(8) 0.0274(8)
C00I 0.0508(10) 0.0561(10) 0.0693(12) 0.0282(9) 0.0354(10) 0.0244(8)
C00J 0.0479(10) 0.0918(15) 0.0347(9) 0.0129(9) 0.0133(7) 0.0310(10)
C00K 0.0499(10) 0.0698(12) 0.0513(10) 0.0181(9) 0.0123(8) 0.0325(9)
C00L 0.0518(10) 0.0708(12) 0.0378(9) 0.0136(8) 0.0073(8) 0.0277(9)
C00M 0.0592(12) 0.0729(13) 0.0496(11) 0.0120(9) 0.0263(9) 0.0118(10)
C00N 0.0507(10) 0.0878(15) 0.0421(10) -0.0041(10) 0.0130(8) 0.0205(10)
C00O 0.0545(11) 0.0633(12) 0.0555(11) 0.0006(9) 0.0235(9) 0.0178(9)
C00P 0.0828(15) 0.0556(12) 0.0710(14) 0.0128(10) 0.0474(12) 0.0135(11)
C00Q 0.0778(14) 0.0536(11) 0.0885(15) 0.0287(10) 0.0544(13) 0.0298(10)
C00R 0.0833(15) 0.0892(16) 0.0441(11) 0.0372(11) 0.0282(11) 0.0499(14)

loop_
_atom_type_symbol
_atom_type_description
_atom_type_scat_dispersion_real
_atom_type_scat_dispersion_imag
_atom_type_scat_source
C C 0.0181 0.0091 'International Tables Vol C Tables 4.2.6.8 and 6.1.1.4'
H H 0.0000 0.0000 'International Tables Vol C Tables 4.2.6.8 and 6.1.1.4'
Cl Cl 0.3639 0.7018 'International Tables Vol C Tables 4.2.6.8 and 6.1.1.4'
N N 0.0311 0.0180 'International Tables Vol C Tables 4.2.6.8 and 6.1.1.4'

loop_
_geom_angle_atom_site_label_1
_geom_angle_atom_site_label_2
_geom_angle_atom_site_label_3
_geom_angle
_geom_angle_site_symmetry_1
_geom_angle_site_symmetry_3
_geom_angle_publ_flag
C00A N C00R 126.66(17) . . ?
C00B N C00A 108.59(13) . . ?
C00B N C00R 124.71(16) . . ?
C2 N1 C00F 117.12(13) . . ?
N1 C2 C005 122.48(13) . . ?
N1 C2 C 116.47(13) . . ?
C005 C2 C 121.05(13) . . ?
C009 C005 C2 117.89(13) . . ?
C00D C005 C2 123.26(14) . . ?
C00D C005 C009 118.83(14) . . ?
C007 C C2 126.40(14) . . ?
C00A C C2 125.71(14) . . ?
C00A C C007 107.63(13) . . ?
C00B C007 C 106.23(14) . . ?
C00G C007 C 134.33(15) . . ?
C00G C007 C00B 119.33(15) . . ?
C00C C008 C00A 119.44(14) . . ?
C00C C008 C00I 118.57(17) . . ?
C00I C008 C00A 121.95(16) . . ?
C1 C009 C005 118.22(14) . . ?
C1 C009 C00L 122.54(15) . . ?
C00L C009 C005 119.23(15) . . ?
N C00A C008 122.82(14) . . ?
C C00A N 108.98(14) . . ?
C C00A C008 128.19(14) . . ?
N C00B C007 108.57(14) . . ?
N C00B C00J 129.99(16) . . ?
C00J C00B C007 121.43(18) . . ?
C008 C00C H00C 118.5(11) . . ?
C00M C00C C008 120.66(17) . . ?
C00M C00C H00C 120.9(11) . . ?
C005 C00D H00D 118.9(10) . . ?
C00H C00D C005 120.48(15) . . ?
C00H C00D H00D 120.7(10) . . ?
C009 C1 H1 121.6(12) . . ?
C00F C1 C009 117.72(15) . . ?
C00F C1 H1 120.6(12) . . ?
N1 C00F Cl 114.53(12) . . ?
N1 C00F C1 126.55(14) . . ?
C1 C00F Cl 118.91(13) . . ?
C007 C00G H00G 120.9(11) . . ?
C00O C00G C007 118.98(18) . . ?
C00O C00G H00G 120.1(11) . . ?
C00D C00H C00K 120.38(16) . . ?
C00D C00H H00H 121.7(13) . . ?
C00K C00H H00H 117.9(13) . . ?
C008 C00I H00I 118.9(12) . . ?
C00Q C00I C008 120.55(19) . . ?
C00Q C00I H00I 120.5(12) . . ?
C00B C00J H00J 123.4(12) . . ?
C00N C00J C00B 117.82(18) . . ?
C00N C00J H00J 118.7(12) . . ?
C00H C00K H00K 118.6(11) . . ?
C00L C00K C00H 120.84(16) . . ?
C00L C00K H00K 120.6(11) . . ?
C009 C00L H00L 117.9(12) . . ?
C00K C00L C009 120.24(16) . . ?
C00K C00L H00L 121.9(12) . . ?
C00C C00M H00M 117.6(13) . . ?
C00P C00M C00C 120.1(2) . . ?
C00P C00M H00M 122.4(13) . . ?
C00J C00N C00O 121.49(18) . . ?
C00J C00N H00N 118.2(13) . . ?
C00O C00N H00N 120.3(13) . . ?
C00G C00O C00N 120.9(2) . . ?
C00G C00O H00O 117.5(12) . . ?
C00N C00O H00O 121.6(12) . . ?
C00M C00P C00Q 120.0(2) . . ?
C00M C00P H00P 120.4(15) . . ?
C00Q C00P H00P 119.6(15) . . ?
C00I C00Q H00Q 117.8(13) . . ?
C00P C00Q C00I 120.14(19) . . ?
C00P C00Q H00Q 122.0(13) . . ?
N C00R H00A 109.8(16) . . ?
N C00R H00B 106.7(18) . . ?
N C00R H00E 111(2) . . ?
H00A C00R H00B 112(2) . . ?
H00A C00R H00E 111(3) . . ?
H00B C00R H00E 107(3) . . ?

loop_
_geom_bond_atom_site_label_1
_geom_bond_atom_site_label_2
_geom_bond_distance
_geom_bond_site_symmetry_2
_geom_bond_publ_flag
Cl C00F 1.7506(16) . ?
N C00A 1.3884(19) . ?
N C00B 1.373(2) . ?
N C00R 1.455(2) . ?
N1 C2 1.3305(19) . ?
N1 C00F 1.340(2) . ?
C2 C005 1.428(2) . ?
C2 C 1.477(2) . ?
C005 C009 1.419(2) . ?
C005 C00D 1.416(2) . ?
C C007 1.431(2) . ?
C C00A 1.376(2) . ?
C007 C00B 1.411(2) . ?
C007 C00G 1.397(2) . ?
C008 C00A 1.471(2) . ?
C008 C00C 1.392(2) . ?
C008 C00I 1.394(2) . ?
C009 C1 1.408(2) . ?
C009 C00L 1.415(2) . ?
C00B C00J 1.398(2) . ?
C00C C00M 1.384(3) . ?
C00C H00C 0.974(19) . ?
C00D C00H 1.366(2) . ?
C00D H00D 0.969(19) . ?
C1 C00F 1.351(2) . ?
C1 H1 0.96(2) . ?
C00G C00O 1.378(3) . ?
C00G H00G 0.979(19) . ?
C00H C00K 1.404(2) . ?
C00H H00H 0.95(2) . ?
C00I C00Q 1.383(3) . ?
C00I H00I 0.96(2) . ?
C00J C00N 1.372(3) . ?
C00J H00J 0.96(2) . ?
C00K C00L 1.361(3) . ?
C00K H00K 0.98(2) . ?
C00L H00L 0.95(2) . ?
C00M C00P 1.380(3) . ?
C00M H00M 0.98(2) . ?
C00N C00O 1.401(3) . ?
C00N H00N 0.98(2) . ?
C00O H00O 0.95(2) . ?
C00P C00Q 1.380(3) . ?
C00P H00P 0.98(3) . ?
C00Q H00Q 0.99(2) . ?
C00R H00A 0.95(3) . ?
C00R H00B 1.02(3) . ?
C00R H00E 0.94(3) . ?

loop_
_geom_torsion_atom_site_label_1
_geom_torsion_atom_site_label_2
_geom_torsion_atom_site_label_3
_geom_torsion_atom_site_label_4
_geom_torsion
_geom_torsion_site_symmetry_1
_geom_torsion_site_symmetry_2
_geom_torsion_site_symmetry_3
_geom_torsion_site_symmetry_4
_geom_torsion_publ_flag
N C00B C00J C00N -176.60(16) . . . . ?
N1 C2 C005 C009 -0.6(2) . . . . ?
N1 C2 C005 C00D -179.11(15) . . . . ?
N1 C2 C C007 -114.39(17) . . . . ?
N1 C2 C C00A 59.1(2) . . . . ?
C2 N1 C00F Cl -177.82(12) . . . . ?
C2 N1 C00F C1 1.3(3) . . . . ?
C2 C005 C009 C1 0.8(2) . . . . ?
C2 C005 C009 C00L -177.76(16) . . . . ?
C2 C005 C00D C00H 178.19(16) . . . . ?
C2 C C007 C00B 174.64(13) . . . . ?
C2 C C007 C00G -1.2(3) . . . . ?
C2 C C00A N -174.96(13) . . . . ?
C2 C C00A C008 6.3(2) . . . . ?
C005 C2 C C007 65.2(2) . . . . ?
C005 C2 C C00A -121.37(17) . . . . ?
C005 C009 C1 C00F -0.1(3) . . . . ?
C005 C009 C00L C00K -0.7(3) . . . . ?
C005 C00D C00H C00K -0.3(3) . . . . ?
C C2 C005 C009 179.85(14) . . . . ?
C C2 C005 C00D 1.4(2) . . . . ?
C C007 C00B N 0.13(16) . . . . ?
C C007 C00B C00J -179.10(14) . . . . ?
C C007 C00G C00O 176.22(16) . . . . ?
C007 C C00A N -0.48(16) . . . . ?
C007 C C00A C008 -179.22(13) . . . . ?
C007 C00B C00J C00N 2.5(2) . . . . ?
C007 C00G C00O C00N 0.9(3) . . . . ?
C008 C00C C00M C00P 0.7(3) . . . . ?
C008 C00I C00Q C00P 0.7(3) . . . . ?
C009 C005 C00D C00H -0.3(2) . . . . ?
C009 C1 C00F Cl 178.01(13) . . . . ?
C009 C1 C00F N1 -1.1(3) . . . . ?
C00A N C00B C007 -0.43(16) . . . . ?
C00A N C00B C00J 178.72(16) . . . . ?
C00A C C007 C00B 0.21(16) . . . . ?
C00A C C007 C00G -175.66(17) . . . . ?
C00A C008 C00C C00M -177.65(15) . . . . ?
C00A C008 C00I C00Q 176.90(16) . . . . ?
C00B N C00A C 0.57(16) . . . . ?
C00B N C00A C008 179.39(13) . . . . ?
C00B C007 C00G C00O 0.8(2) . . . . ?
C00B C00J C00N C00O -0.8(3) . . . . ?
C00C C008 C00A N -127.50(16) . . . . ?
C00C C008 C00A C 51.1(2) . . . . ?
C00C C008 C00I C00Q -0.8(2) . . . . ?
C00C C00M C00P C00Q -0.8(3) . . . . ?
C00D C005 C009 C1 179.39(16) . . . . ?
C00D C005 C009 C00L 0.8(2) . . . . ?
C00D C00H C00K C00L 0.4(3) . . . . ?
C1 C009 C00L C00K -179.23(18) . . . . ?
C00F N1 C2 C005 -0.4(2) . . . . ?
C00F N1 C2 C 179.16(14) . . . . ?
C00G C007 C00B N 176.75(13) . . . . ?
C00G C007 C00B C00J -2.5(2) . . . . ?
C00H C00K C00L C009 0.1(3) . . . . ?
C00I C008 C00A N 54.9(2) . . . . ?
C00I C008 C00A C -126.57(18) . . . . ?
C00I C008 C00C C00M 0.1(2) . . . . ?
C00J C00N C00O C00G -0.9(3) . . . . ?
C00L C009 C1 C00F 178.47(17) . . . . ?
C00M C00P C00Q C00I 0.1(3) . . . . ?
C00R N C00A C 178.20(16) . . . . ?
C00R N C00A C008 -3.0(2) . . . . ?
C00R N C00B C007 -178.11(16) . . . . ?
C00R N C00B C00J 1.0(3) . . . . ?
